data_8105368
loop_
_publ_author_name
'Rubian, Cao'
'Lizhen, Chen'
'Jianlong, Wang'
'Luting, Wang'

_publ_section_title
;
 The crystal structure of acetoximium
 1&#x2032;-hydroxy-1H,1H&#x2032;-5,5&#x2032;-bitetrazole-1-olate
 monohydrate, C5H11N9O4
;
_journal_issue 5
_journal_name_full 'Zeitschrift f\"ur Kristallographie - New Crystal Structures'
_journal_page_first 1027
_journal_page_last 1028
_journal_paper_doi 10.1515/ncrs-2020-0140
_journal_volume 235
_journal_year 2020
_chemical_formula_moiety 'C2 H N8 O2, C3 H8 N O, H2 O'
_chemical_formula_sum 'C5 H11 N9 O4'
_chemical_formula_weight 261.23
_chemical_name_systematic
;
acetoximium 1'-hydroxy-1H,1H'-5,5'-bitetrazole-1-olate monohydrate 
;
_space_group_crystal_system monoclinic
_space_group_IT_number 14
_space_group_name_Hall '-P 2yn'
_space_group_name_H-M_alt 'P 1 21/n 1'
_atom_sites_solution_hydrogens mixed
_atom_sites_solution_primary dual
_cell_angle_alpha 90
_cell_angle_beta 93.073(2)
_cell_angle_gamma 90
_cell_formula_units_Z 4
_cell_length_a 7.4259(5)
_cell_length_b 6.6115(5)
_cell_length_c 21.9579(14)
_cell_measurement_reflns_used 1606
_cell_measurement_temperature 170(2)
_cell_measurement_theta_max 23.822
_cell_measurement_theta_min 3.217
_cell_volume 1076.50(13)
_computing_cell_refinement 'SAINT V8.38A (?, 2016)'
_computing_data_reduction 'SAINT V8.38A (?, 2016)'
_computing_molecular_graphics 'Olex2 (Dolomanov et al., 2009)'
_computing_publication_material 'Olex2 (Dolomanov et al., 2009)'
_computing_structure_refinement 'SHELXL-2014/7 (Sheldrick, 2014)'
_computing_structure_solution 'ShelXT (Sheldrick, 2014)'
_diffrn_ambient_temperature 170(2)
_diffrn_measured_fraction_theta_full 0.997
_diffrn_measured_fraction_theta_max 0.995
_diffrn_measurement_device_type 'D8 VENTURE'
_diffrn_measurement_method '\f and \w scans'
_diffrn_radiation_monochromator graphite
_diffrn_radiation_probe x-ray
_diffrn_radiation_type MoK\a
_diffrn_radiation_wavelength 0.71073
_diffrn_reflns_av_R_equivalents 0.0827
_diffrn_reflns_av_unetI/netI 0.0713
_diffrn_reflns_Laue_measured_fraction_full 0.997
_diffrn_reflns_Laue_measured_fraction_max 0.995
_diffrn_reflns_limit_h_max 9
_diffrn_reflns_limit_h_min -8
_diffrn_reflns_limit_k_max 8
_diffrn_reflns_limit_k_min -8
_diffrn_reflns_limit_l_max 27
_diffrn_reflns_limit_l_min -27
_diffrn_reflns_number 10747
_diffrn_reflns_point_group_measured_fraction_full 0.997
_diffrn_reflns_point_group_measured_fraction_max 0.995
_diffrn_reflns_theta_full 25.242
_diffrn_reflns_theta_max 26.317
_diffrn_reflns_theta_min 2.852
_exptl_absorpt_coefficient_mu 0.138
_exptl_absorpt_correction_T_max 0.9281
_exptl_absorpt_correction_T_min 0.8152
_exptl_absorpt_correction_type multi-scan
_exptl_absorpt_process_details
;
CrysAlisPro, Agilent Technologies, Version 1.171.37.35.
Analytical numeric absorption correction using a multifaceted crystal
model based on expressions derived by R.C. Clark & J.S. Reid.
(Clark, R. C. & Reid, J. S. (1995). Acta Cryst. A51, 887-897)
;
_exptl_crystal_colour colourless
_exptl_crystal_density_diffrn 1.612
_exptl_crystal_description block
_exptl_crystal_F_000 544
_exptl_crystal_size_max 0.150
_exptl_crystal_size_mid 0.110
_exptl_crystal_size_min 0.080
_refine_diff_density_max 0.301
_refine_diff_density_min -0.284
_refine_diff_density_rms 0.068
_refine_ls_abs_structure_details
;
 Flack x determined using 1462 quotients [(I+)-(I-)]/[(I+)+(I-)]
 (Parsons, Flack and Wagner, Acta Crystallogr. B69 (2013) 249-259).
;
_refine_ls_extinction_coef 0.0074(13)
_refine_ls_extinction_expression Fc^*^=kFc[1+0.001xFc^2^\l^3^/sin(2\q)]^-1/4^
_refine_ls_extinction_method 'SHELXL-2014/7 (Sheldrick 2014)'
_refine_ls_goodness_of_fit_ref 1.063
_refine_ls_hydrogen_treatment mixed
_refine_ls_matrix_type full
_refine_ls_number_parameters 186
_refine_ls_number_reflns 2181
_refine_ls_number_restraints 3
_refine_ls_restrained_S_all 1.063
_refine_ls_R_factor_all 0.1102
_refine_ls_R_factor_gt 0.0545
_refine_ls_shift/su_max 0.000
_refine_ls_shift/su_mean 0.000
_refine_ls_structure_factor_coef Fsqd
_refine_ls_weighting_details 'w=1/[\s^2^(Fo^2^)+(0.0300P)^2^+1.0000P] where P=(Fo^2^+2Fc^2^)/3'
_refine_ls_weighting_scheme calc
_refine_ls_wR_factor_gt 0.0994
_refine_ls_wR_factor_ref 0.1234
_reflns_Friedel_coverage 0.000
_reflns_Friedel_fraction_full .
_reflns_Friedel_fraction_max .
_reflns_number_gt 1375
_reflns_number_total 2181
_reflns_threshold_expression 'I > 2\s(I)'
_cod_data_source_file suppl_ncrs-2020-0140_suppl.cif
_cod_data_source_block exp_1115
_cod_original_sg_symbol_H-M 'P 21/n'
_cod_database_code 8105368
_shelx_space_group_comment
;
The symmetry employed for this shelxl refinement is uniquely defined
by the following loop, which should always be used as a source of
symmetry information in preference to the above space-group names.
They are only intended as comments.
;
_shelx_estimated_absorpt_t_min 0.980
_shelx_estimated_absorpt_t_max 0.989

loop_
_space_group_symop_operation_xyz
'x, y, z'
'-x+1/2, y+1/2, -z+1/2'
'-x, -y, -z'
'x-1/2, -y-1/2, z-1/2'

loop_
_atom_site_label
_atom_site_type_symbol
_atom_site_fract_x
_atom_site_fract_y
_atom_site_fract_z
_atom_site_U_iso_or_equiv
_atom_site_adp_type
_atom_site_occupancy
_atom_site_site_symmetry_order
_atom_site_calc_flag
_atom_site_refinement_flags_posn
_atom_site_refinement_flags_adp
_atom_site_refinement_flags_occupancy
_atom_site_disorder_assembly
_atom_site_disorder_group
C1 C 0.4678(4) 0.6962(4) 0.56104(13) 0.0223(7) Uani 1 1 d . . . . .
C2 C 0.3537(4) 0.7525(4) 0.50891(13) 0.0212(7) Uani 1 1 d . . . . .
C3 C 0.0270(4) 0.8860(4) 0.69939(15) 0.0311(8) Uani 1 1 d . . . . .
H3A H 0.1253 0.9148 0.6726 0.047 Uiso 1 1 calc R U . . .
H3B H 0.0422 0.9684 0.7364 0.047 Uiso 1 1 calc R U . . .
H3C H -0.0887 0.9185 0.6781 0.047 Uiso 1 1 calc R U . . .
C4 C 0.0303(4) 0.6696(5) 0.71606(13) 0.0240(7) Uani 1 1 d . . . . .
C5 C -0.0812(4) 0.5872(5) 0.76410(15) 0.0349(8) Uani 1 1 d . . . . .
H5A H -0.2047 0.5658 0.7473 0.052 Uiso 1 1 calc R U . . .
H5B H -0.0824 0.6831 0.7981 0.052 Uiso 1 1 calc R U . . .
H5C H -0.0304 0.4581 0.7787 0.052 Uiso 1 1 calc R U . . .
H1A H 0.169(5) 0.171(6) 0.5809(18) 0.058(13) Uiso 1 1 d . . . . .
H1B H 0.353(5) 0.185(5) 0.5877(17) 0.050(12) Uiso 1 1 d . . . . .
N1 N 0.6478(3) 0.6824(4) 0.56229(11) 0.0226(6) Uani 1 1 d . . . . .
N2 N 0.7105(3) 0.6261(4) 0.61801(11) 0.0275(6) Uani 1 1 d . . . . .
N3 N 0.5677(3) 0.6063(4) 0.65030(12) 0.0297(7) Uani 1 1 d . . . . .
N4 N 0.4165(3) 0.6487(4) 0.61626(11) 0.0254(6) Uani 1 1 d . . . . .
N5 N 0.1736(3) 0.7569(4) 0.50839(11) 0.0239(6) Uani 1 1 d . . . . .
N6 N 0.1059(3) 0.8152(4) 0.45375(11) 0.0290(6) Uani 1 1 d . . . . .
N7 N 0.2454(3) 0.8460(4) 0.42073(12) 0.0297(6) Uani 1 1 d . . . . .
N8 N 0.4007(3) 0.8085(4) 0.45372(11) 0.0265(6) Uani 1 1 d . . . . .
N9 N 0.1312(3) 0.5542(4) 0.68651(12) 0.0254(6) Uani 1 1 d D . . . .
H9 H 0.205(4) 0.601(5) 0.6563(13) 0.050(11) Uiso 1 1 d D . . . .
O1 O 0.2621(3) 0.1638(3) 0.60785(11) 0.0307(6) Uani 1 1 d . . . . .
O2 O 0.1442(3) 0.3512(3) 0.69916(10) 0.0331(6) Uani 1 1 d D . . . .
H2 H 0.188(5) 0.291(6) 0.6664(14) 0.084(16) Uiso 1 1 d D . . . .
O3 O 0.7553(3) 0.7118(3) 0.51674(9) 0.0324(6) Uani 1 1 d . . . . .
O4 O 0.0703(3) 0.7072(4) 0.55419(10) 0.0349(6) Uani 1 1 d D . . . .
H4 H -0.051(3) 0.711(7) 0.542(2) 0.102(17) Uiso 1 1 d D . . . .

loop_
_atom_site_aniso_label
_atom_site_aniso_U_11
_atom_site_aniso_U_22
_atom_site_aniso_U_33
_atom_site_aniso_U_23
_atom_site_aniso_U_13
_atom_site_aniso_U_12
O1 0.0243(12) 0.0413(14) 0.0269(13) 0.0027(11) 0.0047(12) -0.0019(11)
O2 0.0386(14) 0.0290(13) 0.0323(14) 0.0028(10) 0.0079(11) 0.0022(10)
O3 0.0157(10) 0.0570(15) 0.0248(12) 0.0028(11) 0.0059(9) -0.0028(10)
O4 0.0146(11) 0.0614(16) 0.0294(13) 0.0086(11) 0.0077(10) 0.0004(11)
N1 0.0138(12) 0.0315(14) 0.0226(14) 0.0006(11) 0.0017(11) -0.0009(11)
N9 0.0238(14) 0.0248(14) 0.0278(16) 0.0029(12) 0.0039(12) -0.0005(11)
N5 0.0141(12) 0.0355(15) 0.0222(15) 0.0023(12) 0.0042(11) -0.0006(11)
N4 0.0179(13) 0.0340(15) 0.0242(15) 0.0023(12) 0.0012(11) 0.0004(11)
N2 0.0184(13) 0.0390(16) 0.0249(15) 0.0004(12) -0.0009(11) -0.0034(11)
N3 0.0193(13) 0.0395(16) 0.0305(16) 0.0022(12) 0.0028(12) -0.0009(12)
N8 0.0195(13) 0.0327(15) 0.0272(15) 0.0007(11) 0.0012(11) -0.0004(11)
N6 0.0216(13) 0.0404(16) 0.0251(16) 0.0033(12) 0.0019(12) 0.0012(12)
N7 0.0211(13) 0.0381(16) 0.0298(16) 0.0034(12) 0.0018(12) 0.0004(12)
C1 0.0146(14) 0.0268(16) 0.0258(18) -0.0018(13) 0.0038(13) 0.0003(12)
C2 0.0142(14) 0.0253(16) 0.0245(17) -0.0029(13) 0.0036(12) -0.0014(12)
C4 0.0173(14) 0.0347(18) 0.0197(16) -0.0008(13) -0.0002(13) -0.0013(13)
C5 0.0282(18) 0.047(2) 0.031(2) 0.0027(16) 0.0114(15) -0.0026(16)
C3 0.0283(17) 0.0320(18) 0.0336(19) -0.0008(15) 0.0060(15) -0.0003(14)

loop_
_atom_type_symbol
_atom_type_description
_atom_type_scat_dispersion_real
_atom_type_scat_dispersion_imag
_atom_type_scat_source
C C 0.0033 0.0016 'International Tables Vol C Tables 4.2.6.8 and 6.1.1.4'
H H 0.0000 0.0000 'International Tables Vol C Tables 4.2.6.8 and 6.1.1.4'
N N 0.0061 0.0033 'International Tables Vol C Tables 4.2.6.8 and 6.1.1.4'
O O 0.0106 0.0060 'International Tables Vol C Tables 4.2.6.8 and 6.1.1.4'

loop_
_geom_angle_atom_site_label_1
_geom_angle_atom_site_label_2
_geom_angle_atom_site_label_3
_geom_angle
_geom_angle_site_symmetry_1
_geom_angle_site_symmetry_3
H1A O1 H1B 105(3) . .
N9 O2 H2 107(3) . .
N5 O4 H4 111(3) . .
O3 N1 N2 122.4(2) . .
O3 N1 C1 128.0(2) . .
N2 N1 C1 109.6(2) . .
C4 N9 O2 121.4(2) . .
C4 N9 H9 123(2) . .
O2 N9 H9 115(2) . .
N6 N5 O4 122.9(2) . .
N6 N5 C2 110.1(2) . .
O4 N5 C2 127.0(3) . .
C1 N4 N3 106.6(2) . .
N3 N2 N1 105.7(2) . .
N2 N3 N4 110.7(2) . .
C2 N8 N7 106.3(2) . .
N7 N6 N5 105.7(2) . .
N6 N7 N8 110.6(2) . .
N4 C1 N1 107.5(3) . .
N4 C1 C2 127.1(2) . .
N1 C1 C2 125.4(3) . .
N8 C2 N5 107.3(3) . .
N8 C2 C1 128.7(2) . .
N5 C2 C1 124.0(3) . .
N9 C4 C3 117.2(3) . .
N9 C4 C5 120.7(3) . .
C3 C4 C5 122.1(3) . .
C4 C5 H5A 109.5 . .
C4 C5 H5B 109.5 . .
H5A C5 H5B 109.5 . .
C4 C5 H5C 109.5 . .
H5A C5 H5C 109.5 . .
H5B C5 H5C 109.5 . .
C4 C3 H3A 109.5 . .
C4 C3 H3B 109.5 . .
H3A C3 H3B 109.5 . .
C4 C3 H3C 109.5 . .
H3A C3 H3C 109.5 . .
H3B C3 H3C 109.5 . .

loop_
_geom_bond_atom_site_label_1
_geom_bond_atom_site_label_2
_geom_bond_distance
_geom_bond_site_symmetry_2
O1 H1A 0.88(4) .
O1 H1B 0.84(4) .
O2 N9 1.373(3) .
O2 H2 0.899(19) .
O3 N1 1.327(3) .
O4 N5 1.338(3) .
O4 H4 0.930(19) .
N1 N2 1.338(3) .
N1 C1 1.339(3) .
N9 C4 1.271(4) .
N9 H9 0.935(18) .
N5 N6 1.333(3) .
N5 C2 1.337(3) .
N4 C1 1.328(4) .
N4 N3 1.344(3) .
N2 N3 1.313(3) .
N8 C2 1.332(4) .
N8 N7 1.351(3) .
N6 N7 1.312(3) .
C1 C2 1.436(4) .
C4 C3 1.477(4) .
C4 C5 1.480(4) .
C5 H5A 0.9800 .
C5 H5B 0.9800 .
C5 H5C 0.9800 .
C3 H3A 0.9800 .
C3 H3B 0.9800 .
C3 H3C 0.9800 .
